data_4131947
loop_
_publ_author_name
'Miloserdov, Fedor M.'
'Kirillova, Mariia S.'
'Muratore, Michael E.'
'Echavarren, Antonio M.'

_publ_section_title
;
 Unified Total Synthesis of Pyrroloazocine Indole Alkaloids Sheds Light on
 Their Biosynthetic Relationship.
;
_journal_issue 16
_journal_name_full 'Journal of the American Chemical Society'
_journal_page_first 5393
_journal_page_last 5400
_journal_paper_doi 10.1021/jacs.7b13484
_journal_volume 140
_journal_year 2018
_chemical_formula_sum 'C22 H24 N2 O5'
_chemical_formula_weight 396.43
_space_group_IT_number 14
_space_group_name_Hall '-P 2yn'
_space_group_name_H-M_alt 'P 1 21/n 1'
_symmetry_cell_setting monoclinic
_symmetry_space_group_name_H-M 'P 1 21/n 1'
_atom_sites_solution_hydrogens mixed
_audit_creation_method SHELXL-2014/7
_cell_angle_alpha 90
_cell_angle_beta 102.3671(11)
_cell_angle_gamma 90
_cell_formula_units_Z 4
_cell_length_a 8.7314(3)
_cell_length_b 18.8210(7)
_cell_length_c 11.6512(4)
_cell_measurement_reflns_used 5747
_cell_measurement_temperature 100(2)
_cell_measurement_theta_max 30.36
_cell_measurement_theta_min 2.62
_cell_volume 1870.26(11)
_computing_cell_refinement 'Bruker APEX2 v2011.4-0'
_computing_data_collection 'Bruker APEX2 v2011.4-0'
_computing_data_reduction 'Bruker SAINT V7.60A'
_computing_molecular_graphics 'Bruker SHELXTL'
_computing_publication_material 'Bruker SHELXTL'
_computing_structure_refinement 'SHELXL-2014 (Sheldrick, 2014)'
_computing_structure_solution Sir2011
_diffrn_ambient_temperature 100(2)
_diffrn_detector_area_resol_mean 512
_diffrn_detector_type '4K CCD area detector APEX II'
_diffrn_measured_fraction_theta_full 0.993
_diffrn_measured_fraction_theta_max 0.958
_diffrn_measurement_device_type 'APEX DUO Kappa 4-axis goniometer'
_diffrn_measurement_method
;
 Fullsphere data collection, phi and omega scans
;
_diffrn_measurement_specimen_support 'magnetic support with MicroMount'
_diffrn_radiation_monochromator 'Quazar MX Multilayer Optics'
_diffrn_radiation_type MoK\a
_diffrn_radiation_wavelength 0.71073
_diffrn_reflns_av_R_equivalents 0.0303
_diffrn_reflns_av_unetI/netI 0.0343
_diffrn_reflns_Laue_measured_fraction_full 0.993
_diffrn_reflns_Laue_measured_fraction_max 0.958
_diffrn_reflns_limit_k_max 26
_diffrn_reflns_limit_k_min -26
_diffrn_reflns_limit_l_max 9
_diffrn_reflns_limit_l_min -16
_diffrn_reflns_number 19546
_diffrn_reflns_point_group_measured_fraction_full 0.993
_diffrn_reflns_point_group_measured_fraction_max 0.958
_diffrn_reflns_theta_full 25.242
_diffrn_reflns_theta_max 30.415
_diffrn_reflns_theta_min 2.091
_diffrn_source 'Microfocus source E025 IuS'
_diffrn_source_current 0.6
_diffrn_source_power 50
_diffrn_source_size '0.2 mm x 0.2 mm fine focus'
_diffrn_source_type 'Bruker APEX DUO'
_exptl_absorpt_coefficient_mu 0.100
_exptl_absorpt_correction_T_max 0.990
_exptl_absorpt_correction_T_min 0.955
_exptl_absorpt_correction_type empirical
_exptl_absorpt_process_details
; 
 SADABS Version 2008/1 Bruker-Nonius
 Blessing, Acta Cryst. (1995) A51 33-38
;
_exptl_crystal_colour yellow
_exptl_crystal_density_diffrn 1.408
_exptl_crystal_description block
_exptl_crystal_F_000 840
_exptl_crystal_size_max 0.51
_exptl_crystal_size_mid 0.35
_exptl_crystal_size_min 0.10
_refine_diff_density_max 0.406
_refine_diff_density_min -0.256
_refine_diff_density_rms 0.053
_refine_ls_extinction_method none
_refine_ls_goodness_of_fit_ref 1.041
_refine_ls_hydrogen_treatment constr
_refine_ls_matrix_type full
_refine_ls_number_parameters 273
_refine_ls_number_reflns 5440
_refine_ls_number_restraints 22
_refine_ls_restrained_S_all 1.043
_refine_ls_R_factor_all 0.0571
_refine_ls_R_factor_gt 0.0437
_refine_ls_shift/su_max 0.000
_refine_ls_shift/su_mean 0.000
_refine_ls_structure_factor_coef Fsqd
_refine_ls_weighting_details 'w=1/[\s^2^(Fo^2^)+(0.0528P)^2^+0.6823P] where P=(Fo^2^+2Fc^2^)/3'
_refine_ls_weighting_scheme calc
_refine_ls_wR_factor_gt 0.1072
_refine_ls_wR_factor_ref 0.1156
_reflns_Friedel_coverage 0.000
_reflns_number_gt 4337
_reflns_number_total 5440
_reflns_threshold_expression 'I > 2\s(I)'
_cod_data_source_file ja7b13484_si_007.cif
_cod_data_source_block mo_KMS_G677_0m
_cod_depositor_comments
;
The following automatic conversions were performed:

data item '_symmetry_cell_setting' value 'Monoclinic' was changed to
'monoclinic' in accordance with the
/home/saulius/struct/COD-crude-data/automatic-downloads/DataCite-retrospective/ACS/depositions/lib/dictionaries/cif_core.dic
dictionary named 'cif_core.dic' version 2.4.2 last updated on
2011-04-26.

Automatic conversion script
Id: cif_fix_values 6909 2019-04-08 15:41:33Z antanas 
;
_cod_original_cell_volume 1870.25(11)
_cod_original_sg_symbol_H-M P2(1)/n
_cod_database_code 4131947
_shelx_shelxl_version_number 2014/7
_shelx_space_group_comment
;
The symmetry employed for this shelxl refinement is uniquely defined
by the following loop, which should always be used as a source of
symmetry information in preference to the above space-group names.
They are only intended as comments.
;
_shelx_estimated_absorpt_t_min 0.951
_shelx_estimated_absorpt_t_max 0.990

loop_
_space_group_symop_operation_xyz
'x, y, z'
'-x+1/2, y+1/2, -z+1/2'
'-x, -y, -z'
'x-1/2, -y-1/2, z-1/2'

loop_
_atom_site_label
_atom_site_type_symbol
_atom_site_fract_x
_atom_site_fract_y
_atom_site_fract_z
_atom_site_U_iso_or_equiv
_atom_site_adp_type
_atom_site_occupancy
_atom_site_site_symmetry_order
_atom_site_calc_flag
_atom_site_refinement_flags_posn
_atom_site_refinement_flags_adp
_atom_site_refinement_flags_occupancy
_atom_site_disorder_assembly
_atom_site_disorder_group
N1 N 0.87210(12) 0.02002(5) 0.29136(9) 0.0154(2) Uani 1 1 d . . . . .
N2 N 0.79952(12) 0.17287(5) 0.60881(9) 0.0157(2) Uani 1 1 d D . . . .
O1 O 0.86454(12) 0.20391(5) 0.80380(8) 0.0226(2) Uani 1 1 d . . . . .
O2 O 0.63688(12) -0.03766(5) 0.26762(8) 0.0226(2) Uani 1 1 d . . . . .
O3 O 0.81883(12) -0.07214(5) 0.16725(9) 0.0251(2) Uani 1 1 d . . . . .
O4 O 0.77803(12) 0.21522(5) 0.19832(8) 0.0211(2) Uani 1 1 d . . . . .
O5 O 0.69580(12) 0.11154(5) 0.11076(8) 0.0222(2) Uani 1 1 d . . . . .
C1 C 1.00784(15) 0.04180(6) 0.25254(11) 0.0161(2) Uani 1 1 d . . . . .
C2 C 1.07752(16) 0.01357(7) 0.16512(12) 0.0214(3) Uani 1 1 d . . . . .
H2 H 1.0371 -0.0279 0.1229 0.026 Uiso 1 1 calc R U . . .
C3 C 1.20826(17) 0.04853(8) 0.14226(12) 0.0241(3) Uani 1 1 d . . . . .
H3 H 1.2570 0.0305 0.0828 0.029 Uiso 1 1 calc R U . . .
C4 C 1.26980(16) 0.10909(8) 0.20387(12) 0.0225(3) Uani 1 1 d . . . . .
H4 H 1.3576 0.1324 0.1848 0.027 Uiso 1 1 calc R U . . .
C5 C 1.20291(15) 0.13552(7) 0.29340(11) 0.0188(3) Uani 1 1 d . . . . .
H5 H 1.2456 0.1762 0.3370 0.023 Uiso 1 1 calc R U . . .
C6 C 1.07225(15) 0.10126(6) 0.31776(11) 0.0157(2) Uani 1 1 d . . . . .
C7 C 0.97997(14) 0.11785(6) 0.40599(10) 0.0149(2) Uani 1 1 d . . . . .
C8 C 1.02458(15) 0.16343(7) 0.49478(11) 0.0181(2) Uani 1 1 d D U . . .
H8A H 1.1277 0.1820 0.4974 0.022 Uiso 0.85 1 d R U P A 1
H8B H 1.1015 0.1982 0.4856 0.022 Uiso 0.15 1 d R U P B 2
C9 C 0.9542(2) 0.19279(11) 0.59125(18) 0.0223(4) Uani 0.85 1 d D U P C 1
H9A H 1.0292 0.1821 0.6658 0.027 Uiso 0.85 1 calc R U P C 1
H9B H 0.9532 0.2451 0.5823 0.027 Uiso 0.85 1 calc R U P C 1
C9' C 0.9657(9) 0.1656(5) 0.6121(7) 0.014(2) Uani 0.15 1 d D U P C 2
H9'1 H 1.0017 0.1214 0.6557 0.017 Uiso 0.15 1 calc R U P C 2
H9'2 H 1.0198 0.2056 0.6593 0.017 Uiso 0.15 1 calc R U P C 2
C10 C 0.76670(16) 0.18686(7) 0.71576(11) 0.0182(3) Uani 1 1 d . . . . .
C11 C 0.59224(16) 0.17925(7) 0.70631(11) 0.0216(3) Uani 1 1 d . . . . .
H11A H 0.5508 0.2187 0.7469 0.026 Uiso 1 1 calc R U . . .
H11B H 0.5670 0.1335 0.7400 0.026 Uiso 1 1 calc R U . . .
C12 C 0.52617(15) 0.18188(7) 0.57426(11) 0.0185(2) Uani 1 1 d . . . . .
H12A H 0.5029 0.2314 0.5474 0.022 Uiso 1 1 calc R U . . .
H12B H 0.4292 0.1532 0.5526 0.022 Uiso 1 1 calc R U . . .
C13 C 0.65788(14) 0.15015(6) 0.52099(10) 0.0142(2) Uani 1 1 d . . . . .
C14 C 0.65660(15) 0.17839(6) 0.39702(10) 0.0149(2) Uani 1 1 d . . . . .
H14A H 0.5523 0.1991 0.3638 0.018 Uiso 1 1 calc R U . . .
H14B H 0.7352 0.2169 0.4028 0.018 Uiso 1 1 calc R U . . .
C15 C 0.69247(15) 0.12107(6) 0.31287(10) 0.0142(2) Uani 1 1 d . . . . .
H15 H 0.5974 0.0905 0.2885 0.017 Uiso 1 1 calc R U . . .
C16 C 0.83127(14) 0.07324(6) 0.37544(10) 0.0137(2) Uani 1 1 d . . . . .
C17 C 0.79058(15) 0.03606(6) 0.48392(10) 0.0156(2) Uani 1 1 d . . . . .
H17A H 0.7702 -0.0149 0.4660 0.019 Uiso 1 1 calc R U . . .
H17B H 0.8817 0.0395 0.5509 0.019 Uiso 1 1 calc R U . . .
C18 C 0.64810(15) 0.06871(6) 0.51900(11) 0.0159(2) Uani 1 1 d . . . . .
H18A H 0.6411 0.0512 0.5979 0.019 Uiso 1 1 calc R U . . .
H18B H 0.5520 0.0537 0.4626 0.019 Uiso 1 1 calc R U . . .
C19 C 0.76400(16) -0.03039(6) 0.24327(11) 0.0184(3) Uani 1 1 d . . . . .
C20 C 0.7162(2) -0.12943(8) 0.11752(14) 0.0308(3) Uani 1 1 d . . . . .
H20A H 0.6987 -0.1609 0.1805 0.046 Uiso 1 1 calc R U . . .
H20B H 0.7643 -0.1564 0.0626 0.046 Uiso 1 1 calc R U . . .
H20C H 0.6156 -0.1099 0.0756 0.046 Uiso 1 1 calc R U . . .
C21 C 0.72789(15) 0.15583(6) 0.20382(10) 0.0159(2) Uani 1 1 d . . . . .
C22 C 0.7445(2) 0.13724(8) 0.00698(12) 0.0289(3) Uani 1 1 d . . . . .
H22A H 0.6932 0.1828 -0.0171 0.043 Uiso 1 1 calc R U . . .
H22B H 0.7148 0.1026 -0.0568 0.043 Uiso 1 1 calc R U . . .
H22C H 0.8585 0.1437 0.0246 0.043 Uiso 1 1 calc R U . . .

loop_
_atom_site_aniso_label
_atom_site_aniso_U_11
_atom_site_aniso_U_22
_atom_site_aniso_U_33
_atom_site_aniso_U_23
_atom_site_aniso_U_13
_atom_site_aniso_U_12
N1 0.0157(5) 0.0142(5) 0.0170(5) -0.0003(4) 0.0050(4) 0.0005(4)
N2 0.0133(5) 0.0171(5) 0.0163(5) -0.0015(4) 0.0022(4) -0.0019(4)
O1 0.0235(5) 0.0244(5) 0.0187(4) -0.0036(4) 0.0019(4) -0.0030(4)
O2 0.0229(5) 0.0195(4) 0.0271(5) -0.0040(4) 0.0092(4) -0.0061(4)
O3 0.0318(6) 0.0181(4) 0.0288(5) -0.0078(4) 0.0146(4) -0.0066(4)
O4 0.0243(5) 0.0183(4) 0.0220(5) 0.0043(3) 0.0075(4) 0.0001(4)
O5 0.0308(6) 0.0218(5) 0.0140(4) 0.0013(3) 0.0045(4) -0.0007(4)
C1 0.0151(6) 0.0158(5) 0.0173(6) 0.0032(4) 0.0036(5) 0.0020(4)
C2 0.0216(7) 0.0222(6) 0.0214(6) -0.0014(5) 0.0072(5) 0.0014(5)
C3 0.0217(7) 0.0303(7) 0.0224(6) -0.0004(5) 0.0095(5) 0.0017(5)
C4 0.0147(7) 0.0303(7) 0.0230(6) 0.0036(5) 0.0054(5) -0.0002(5)
C5 0.0140(6) 0.0219(6) 0.0198(6) 0.0030(5) 0.0022(5) 0.0006(5)
C6 0.0143(6) 0.0159(5) 0.0168(5) 0.0035(4) 0.0029(5) 0.0031(4)
C7 0.0119(6) 0.0144(5) 0.0183(6) 0.0026(4) 0.0028(4) 0.0021(4)
C8 0.0116(6) 0.0204(6) 0.0222(6) -0.0018(5) 0.0032(5) -0.0010(4)
C9 0.0150(9) 0.0252(10) 0.0273(9) -0.0089(8) 0.0064(7) -0.0049(7)
C9' 0.012(4) 0.012(3) 0.016(4) -0.006(3) -0.001(3) 0.000(3)
C10 0.0212(7) 0.0157(5) 0.0180(6) -0.0004(4) 0.0047(5) -0.0028(5)
C11 0.0207(7) 0.0265(6) 0.0193(6) -0.0038(5) 0.0077(5) -0.0048(5)
C12 0.0138(6) 0.0222(6) 0.0200(6) -0.0018(5) 0.0046(5) 0.0009(5)
C13 0.0121(6) 0.0155(5) 0.0145(5) 0.0000(4) 0.0019(4) -0.0013(4)
C14 0.0145(6) 0.0143(5) 0.0157(5) 0.0014(4) 0.0031(4) 0.0015(4)
C15 0.0132(6) 0.0147(5) 0.0144(5) 0.0013(4) 0.0023(4) 0.0002(4)
C16 0.0143(6) 0.0118(5) 0.0148(5) 0.0001(4) 0.0031(4) 0.0007(4)
C17 0.0181(6) 0.0136(5) 0.0152(5) 0.0030(4) 0.0039(5) 0.0011(4)
C18 0.0166(6) 0.0153(5) 0.0161(5) 0.0007(4) 0.0040(5) -0.0030(4)
C19 0.0231(7) 0.0139(5) 0.0184(6) -0.0001(4) 0.0053(5) -0.0010(5)
C20 0.0452(10) 0.0196(6) 0.0316(8) -0.0101(5) 0.0168(7) -0.0126(6)
C21 0.0138(6) 0.0178(5) 0.0156(5) 0.0019(4) 0.0023(5) 0.0037(4)
C22 0.0440(10) 0.0282(7) 0.0165(6) 0.0036(5) 0.0111(6) 0.0037(6)

loop_
_atom_type_symbol
_atom_type_description
_atom_type_scat_dispersion_real
_atom_type_scat_dispersion_imag
_atom_type_scat_source
C C 0.0033 0.0016 'International Tables Vol C Tables 4.2.6.8 and 6.1.1.4'
H H 0.0000 0.0000 'International Tables Vol C Tables 4.2.6.8 and 6.1.1.4'
N N 0.0061 0.0033 'International Tables Vol C Tables 4.2.6.8 and 6.1.1.4'
O O 0.0106 0.0060 'International Tables Vol C Tables 4.2.6.8 and 6.1.1.4'

loop_
_geom_angle_atom_site_label_1
_geom_angle_atom_site_label_2
_geom_angle_atom_site_label_3
_geom_angle
C19 N1 C1 128.29(10)
C19 N1 C16 119.42(10)
C1 N1 C16 110.38(9)
C10 N2 C9' 113.5(3)
C10 N2 C9 117.47(12)
C10 N2 C13 112.17(10)
C9' N2 C13 132.1(3)
C9 N2 C13 129.46(11)
C19 O3 C20 115.01(11)
C21 O5 C22 114.66(10)
C2 C1 C6 120.79(11)
C2 C1 N1 130.31(12)
C6 C1 N1 108.90(10)
C3 C2 C1 117.54(12)
C2 C3 C4 122.01(12)
C5 C4 C3 120.10(12)
C6 C5 C4 118.76(12)
C5 C6 C1 120.72(11)
C5 C6 C7 129.84(12)
C1 C6 C7 109.43(10)
C8 C7 C6 124.44(11)
C8 C7 C16 128.87(11)
C6 C7 C16 106.68(10)
C7 C8 C9 136.02(13)
C7 C8 C9' 126.8(4)
N2 C9 C8 123.51(14)
N2 C9' C8 119.7(6)
O1 C10 N2 124.68(12)
O1 C10 C11 126.56(11)
N2 C10 C11 108.75(11)
C10 C11 C12 103.20(10)
C11 C12 C13 103.91(10)
N2 C13 C18 109.42(10)
N2 C13 C14 112.59(10)
C18 C13 C14 110.00(9)
N2 C13 C12 101.17(9)
C18 C13 C12 110.46(10)
C14 C13 C12 112.89(10)
C15 C14 C13 113.32(9)
C21 C15 C14 109.74(9)
C21 C15 C16 111.26(9)
C14 C15 C16 110.59(10)
N1 C16 C7 102.20(9)
N1 C16 C17 111.09(9)
C7 C16 C17 113.01(10)
N1 C16 C15 110.52(9)
C7 C16 C15 109.22(9)
C17 C16 C15 110.53(9)
C18 C17 C16 112.35(10)
C17 C18 C13 111.20(10)
O2 C19 O3 124.13(12)
O2 C19 N1 124.61(11)
O3 C19 N1 111.24(11)
O4 C21 O5 123.02(11)
O4 C21 C15 125.76(11)
O5 C21 C15 111.22(10)

loop_
_geom_bond_atom_site_label_1
_geom_bond_atom_site_label_2
_geom_bond_distance
N1 C19 1.3706(16)
N1 C1 1.4167(15)
N1 C16 1.4965(14)
N2 C10 1.3628(15)
N2 C9' 1.450(7)
N2 C9 1.458(2)
N2 C13 1.4891(16)
O1 C10 1.2286(16)
O2 C19 1.2108(16)
O3 C19 1.3463(15)
O3 C20 1.4420(17)
O4 C21 1.2072(15)
O5 C21 1.3485(15)
O5 C22 1.4483(15)
C1 C2 1.3983(17)
C1 C6 1.4011(17)
C2 C3 1.3918(19)
C3 C4 1.392(2)
C4 C5 1.3919(17)
C5 C6 1.3917(17)
C6 C7 1.4691(16)
C7 C8 1.3361(17)
C7 C16 1.5230(17)
C8 C9 1.498(2)
C8 C9' 1.560(7)
C10 C11 1.5103(19)
C11 C12 1.5239(18)
C12 C13 1.5395(16)
C13 C18 1.5350(16)
C13 C14 1.5369(16)
C14 C15 1.5346(16)
C15 C21 1.5186(16)
C15 C16 1.5596(17)
C16 C17 1.5510(15)
C17 C18 1.5199(17)

loop_
_geom_torsion_atom_site_label_1
_geom_torsion_atom_site_label_2
_geom_torsion_atom_site_label_3
_geom_torsion_atom_site_label_4
_geom_torsion
C19 N1 C1 C2 -7.9(2)
C16 N1 C1 C2 -171.87(13)
C19 N1 C1 C6 171.95(12)
C16 N1 C1 C6 7.99(14)
C6 C1 C2 C3 -2.7(2)
N1 C1 C2 C3 177.10(13)
C1 C2 C3 C4 0.5(2)
C2 C3 C4 C5 1.6(2)
C3 C4 C5 C6 -1.4(2)
C4 C5 C6 C1 -0.80(19)
C4 C5 C6 C7 -179.85(12)
C2 C1 C6 C5 2.95(19)
N1 C1 C6 C5 -176.93(11)
C2 C1 C6 C7 -177.82(11)
N1 C1 C6 C7 2.30(14)
C5 C6 C7 C8 -12.7(2)
C1 C6 C7 C8 168.17(12)
C5 C6 C7 C16 167.81(13)
C1 C6 C7 C16 -11.33(13)
C6 C7 C8 C9 176.29(17)
C16 C7 C8 C9 -4.3(3)
C6 C7 C8 C9' -158.1(4)
C16 C7 C8 C9' 21.3(5)
C10 N2 C9 C8 161.97(16)
C13 N2 C9 C8 -29.8(3)
C7 C8 C9 N2 0.8(3)
C10 N2 C9' C8 -168.8(5)
C13 N2 C9' C8 29.7(10)
C7 C8 C9' N2 -56.8(9)
C9' N2 C10 O1 11.9(5)
C9 N2 C10 O1 -12.6(2)
C13 N2 C10 O1 177.16(12)
C9' N2 C10 C11 -169.2(4)
C9 N2 C10 C11 166.28(14)
C13 N2 C10 C11 -3.93(14)
O1 C10 C11 C12 161.96(13)
N2 C10 C11 C12 -16.92(14)
C10 C11 C12 C13 30.10(13)
C10 N2 C13 C18 -93.89(11)
C9' N2 C13 C18 67.8(5)
C9 N2 C13 C18 97.38(16)
C10 N2 C13 C14 143.46(10)
C9' N2 C13 C14 -54.9(5)
C9 N2 C13 C14 -25.27(19)
C10 N2 C13 C12 22.69(13)
C9' N2 C13 C12 -175.6(5)
C9 N2 C13 C12 -146.04(15)
C11 C12 C13 N2 -31.71(12)
C11 C12 C13 C18 84.10(12)
C11 C12 C13 C14 -152.27(10)
N2 C13 C14 C15 106.15(12)
C18 C13 C14 C15 -16.18(14)
C12 C13 C14 C15 -140.06(11)
C13 C14 C15 C21 -166.31(10)
C13 C14 C15 C16 -43.20(13)
C19 N1 C16 C7 -179.81(10)
C1 N1 C16 C7 -14.23(12)
C19 N1 C16 C17 59.40(14)
C1 N1 C16 C17 -135.02(11)
C19 N1 C16 C15 -63.67(13)
C1 N1 C16 C15 101.91(11)
C8 C7 C16 N1 -164.44(12)
C6 C7 C16 N1 15.03(12)
C8 C7 C16 C17 -44.99(17)
C6 C7 C16 C17 134.48(10)
C8 C7 C16 C15 78.48(15)
C6 C7 C16 C15 -102.05(11)
C21 C15 C16 N1 -54.55(13)
C14 C15 C16 N1 -176.77(9)
C21 C15 C16 C7 57.14(12)
C14 C15 C16 C7 -65.09(12)
C21 C15 C16 C17 -177.94(10)
C14 C15 C16 C17 59.84(12)
N1 C16 C17 C18 -137.21(11)
C7 C16 C17 C18 108.60(12)
C15 C16 C17 C18 -14.15(14)
C16 C17 C18 C13 -46.15(14)
N2 C13 C18 C17 -60.98(12)
C14 C13 C18 C17 63.20(13)
C12 C13 C18 C17 -171.51(10)
C20 O3 C19 O2 -1.95(19)
C20 O3 C19 N1 176.54(12)
C1 N1 C19 O2 -166.13(13)
C16 N1 C19 O2 -3.44(19)
C1 N1 C19 O3 15.38(18)
C16 N1 C19 O3 178.08(10)
C22 O5 C21 O4 7.42(18)
C22 O5 C21 C15 -172.68(11)
C14 C15 C21 O4 25.65(18)
C16 C15 C21 O4 -97.07(15)
C14 C15 C21 O5 -154.25(10)
C16 C15 C21 O5 83.04(13)
